data_2202950
loop_
_publ_author_name
'T. Ravishankar'
K.Chinnakali
'S. Nanjundan'
'C. S. Jone Selvamalar'
'Akilan Ramnathan'
'Anwar Usman'
'Hoong-Kun Fun'

_publ_section_title
;
 3-(3,4-Dimethoxyphenyl)-1-(4-hydroxyphenyl)prop-2-en-1-one
;
_journal_issue 8
_journal_name_full 'Acta Crystallographica Section E'
_journal_page_first o1143
_journal_page_last o1145
_journal_paper_doi 10.1107/S1600536803015186
_journal_volume 59
_journal_year 2003
_chemical_formula_iupac 'C17 H16 O4'
_chemical_formula_moiety 'C17 H16 O4'
_chemical_formula_sum 'C17 H16 O4'
_chemical_formula_weight 284.30
_chemical_name_systematic
;
 1-(4-Hydroxyphenyl)-3-(3,4-dimethoxyphenyl)prop-2-en-1-one
;
_space_group_IT_number 14
_symmetry_cell_setting monoclinic
_symmetry_space_group_name_Hall '-P 2yn'
_symmetry_space_group_name_H-M 'P 1 21/n 1'
_atom_sites_solution_hydrogens geom
_atom_sites_solution_primary direct
_atom_sites_solution_secondary difmap
_audit_creation_method SHELXL-97
_cell_angle_alpha 90.00
_cell_angle_beta 103.0710(10)
_cell_angle_gamma 90.00
_cell_formula_units_Z 4
_cell_length_a 10.5750(6)
_cell_length_b 12.8709(7)
_cell_length_c 11.0612(6)
_cell_measurement_reflns_used 5614
_cell_measurement_temperature 293(2)
_cell_measurement_theta_max 28.23
_cell_measurement_theta_min 2.41
_cell_volume 1466.53(14)
_computing_cell_refinement 'SAINT (Siemens, 1996)'
_computing_data_collection 'SMART (Siemens, 1996)'
_computing_data_reduction SAINT
_computing_molecular_graphics SHELXTL
_computing_publication_material
;
SHELXTL, PARST (Nardelli, 1995) and PLATON (Spek, 2003)
;
_computing_structure_refinement SHELXTL
_computing_structure_solution 'SHELXTL (Sheldrick, 1997)'
_diffrn_ambient_temperature 293(2)
_diffrn_detector_area_resol_mean 8.33
_diffrn_measured_fraction_theta_full 0.972
_diffrn_measured_fraction_theta_max 0.972
_diffrn_measurement_device_type
;
Siemens SMART CCD area detector diffractometer
;
_diffrn_measurement_method '\w scans'
_diffrn_radiation_monochromator graphite
_diffrn_radiation_source 'fine-focus sealed tube'
_diffrn_radiation_type MoK\a
_diffrn_radiation_wavelength 0.71073
_diffrn_reflns_av_R_equivalents 0.0143
_diffrn_reflns_av_sigmaI/netI 0.0158
_diffrn_reflns_limit_h_max 13
_diffrn_reflns_limit_h_min -14
_diffrn_reflns_limit_k_max 14
_diffrn_reflns_limit_k_min -16
_diffrn_reflns_limit_l_max 14
_diffrn_reflns_limit_l_min -13
_diffrn_reflns_number 9034
_diffrn_reflns_theta_full 28.27
_diffrn_reflns_theta_max 28.27
_diffrn_reflns_theta_min 2.41
_diffrn_standards_decay_% 0
_diffrn_standards_number 0
_exptl_absorpt_coefficient_mu 0.092
_exptl_absorpt_correction_type none
_exptl_crystal_colour yellow
_exptl_crystal_density_diffrn 1.288
_exptl_crystal_density_method 'not measured'
_exptl_crystal_description block
_exptl_crystal_F_000 600
_exptl_crystal_size_max 0.60
_exptl_crystal_size_mid 0.56
_exptl_crystal_size_min 0.52
_refine_diff_density_max 0.209
_refine_diff_density_min -0.162
_refine_ls_extinction_coef 0.018(2)
_refine_ls_extinction_expression Fc^*^=kFc[1+0.001xFc^2^\l^3^/sin(2\q)]^-1/4^
_refine_ls_extinction_method SHELXTL
_refine_ls_goodness_of_fit_ref 1.049
_refine_ls_hydrogen_treatment refall
_refine_ls_matrix_type full
_refine_ls_number_parameters 255
_refine_ls_number_reflns 3530
_refine_ls_number_restraints 0
_refine_ls_restrained_S_all 1.049
_refine_ls_R_factor_all 0.0480
_refine_ls_R_factor_gt 0.0397
_refine_ls_shift/su_max <0.001
_refine_ls_shift/su_mean <0.001
_refine_ls_structure_factor_coef Fsqd
_refine_ls_weighting_details 'calc w=1/[\s^2^(Fo^2^)+(0.0563P)^2^+0.2916P] where P=(Fo^2^+2Fc^2^)/3'
_refine_ls_weighting_scheme calc
_refine_ls_wR_factor_gt 0.1107
_refine_ls_wR_factor_ref 0.1190
_reflns_number_gt 2922
_reflns_number_total 3530
_reflns_threshold_expression I>2\s(I)
_cod_data_source_file wn6169.cif
_cod_data_source_block I
_cod_depositor_comments
;
The following automatic conversions were performed:
'_symmetry_cell_setting' value 'Monoclinic' changed to 'monoclinic'
according to '/home/saulius/struct/CIF-dictionaries/cif_core.dic'
dictionary named 'cif_core.dic' version 2.4.1 from 2010-06-29.

Automatic conversion script
Id: cif_fix_enum 1527 2010-12-29 10:47:43Z saulius 

The following automatic conversions were performed:

'_symmetry_cell_setting' value 'Monoclinic' changed to 'monoclinic'
according to /home/saulius/struct/CIF-dictionaries/cif_core.dic
dictionary named 'cif_core.dic' version 2.4.1 from 2010-06-29.

Automatic conversion script
Id: cif_fix_values 1715 2011-07-08 13:25:40Z adriana 
;
_cod_original_sg_symbol_H-M 'P 21/n'
_cod_database_code 2202950
_cod_database_fobs_code 2202950

loop_
_symmetry_equiv_pos_as_xyz
'x, y, z'
'-x+1/2, y+1/2, -z+1/2'
'-x, -y, -z'
'x-1/2, -y-1/2, z-1/2'

loop_
_atom_site_label
_atom_site_fract_x
_atom_site_fract_y
_atom_site_fract_z
_atom_site_U_iso_or_equiv
_atom_site_adp_type
_atom_site_calc_flag
_atom_site_refinement_flags
_atom_site_occupancy
_atom_site_disorder_assembly
_atom_site_disorder_group
_atom_site_type_symbol
O1 0.58424(9) -0.00046(7) 0.25511(10) 0.0621(3) Uani d . 1 . . O
O2 -0.11731(10) -0.28044(8) -0.08647(10) 0.0648(3) Uani d . 1 . . O
O3 -0.07086(9) -0.10541(8) -0.17509(9) 0.0610(3) Uani d . 1 . . O
O4 0.68790(10) 0.45604(7) 0.08894(10) 0.0590(3) Uani d . 1 . . O
C1 0.20500(12) -0.23003(10) 0.11449(11) 0.0464(3) Uani d . 1 . . C
C2 0.08989(13) -0.28178(10) 0.06510(12) 0.0497(3) Uani d . 1 . . C
C3 -0.00123(12) -0.23752(10) -0.03048(11) 0.0453(3) Uani d . 1 . . C
C4 0.02380(11) -0.13998(9) -0.07830(10) 0.0418(3) Uani d . 1 . . C
C5 0.13718(11) -0.08827(9) -0.02764(10) 0.0403(3) Uani d . 1 . . C
C6 0.23001(11) -0.13295(9) 0.07017(10) 0.0387(3) Uani d . 1 . . C
C7 0.35077(11) -0.08078(9) 0.12767(11) 0.0417(3) Uani d . 1 . . C
C8 0.38663(12) 0.01637(10) 0.10995(12) 0.0458(3) Uani d . 1 . . C
C9 0.51328(11) 0.05562(9) 0.17764(11) 0.0421(3) Uani d . 1 . . C
C10 0.55546(10) 0.16189(9) 0.15413(10) 0.0389(3) Uani d . 1 . . C
C11 0.47899(12) 0.23125(10) 0.07154(13) 0.0497(3) Uani d . 1 . . C
C12 0.52386(13) 0.32897(11) 0.05085(14) 0.0545(3) Uani d . 1 . . C
C13 0.64734(11) 0.35964(9) 0.11301(12) 0.0442(3) Uani d . 1 . . C
C14 0.72479(12) 0.29274(10) 0.19680(12) 0.0462(3) Uani d . 1 . . C
C15 0.67892(12) 0.19538(10) 0.21612(12) 0.0451(3) Uani d . 1 . . C
C16 -0.1441(2) -0.38201(16) -0.05025(19) 0.0773(6) Uani d . 1 . . C
C17 -0.04096(17) -0.01860(14) -0.24262(15) 0.0626(4) Uani d . 1 . . C
H4 0.768(2) 0.4681(15) 0.143(2) 0.090(6) Uiso d . 1 . . H
H1 0.2694(15) -0.2614(12) 0.1831(15) 0.058(4) Uiso d . 1 . . H
H2 0.0761(15) -0.3485(13) 0.0975(14) 0.060(4) Uiso d . 1 . . H
H5 0.1529(13) -0.0187(11) -0.0597(13) 0.047(4) Uiso d . 1 . . H
H7 0.4094(14) -0.1232(11) 0.1867(14) 0.052(4) Uiso d . 1 . . H
H8 0.3290(16) 0.0616(13) 0.0527(15) 0.064(4) Uiso d . 1 . . H
H11 0.3912(17) 0.2107(13) 0.0251(15) 0.067(5) Uiso d . 1 . . H
H12 0.4693(17) 0.3767(13) -0.0089(16) 0.072(5) Uiso d . 1 . . H
H14 0.8121(16) 0.3133(12) 0.2392(14) 0.063(4) Uiso d . 1 . . H
H15 0.7337(15) 0.1469(12) 0.2738(14) 0.058(4) Uiso d . 1 . . H
H16A -0.079(2) -0.4334(18) -0.071(2) 0.101(7) Uiso d . 1 . . H
H16B -0.233(2) -0.3966(16) -0.100(2) 0.103(7) Uiso d . 1 . . H
H16C -0.139(2) -0.3874(16) 0.038(2) 0.094(7) Uiso d . 1 . . H
H17A -0.1151(19) -0.0148(14) -0.3176(19) 0.080(5) Uiso d . 1 . . H
H17B -0.0354(17) 0.0459(15) -0.1928(17) 0.073(5) Uiso d . 1 . . H
H17C 0.0430(19) -0.0307(14) -0.2685(17) 0.077(5) Uiso d . 1 . . H

loop_
_atom_site_aniso_label
_atom_site_aniso_U_11
_atom_site_aniso_U_22
_atom_site_aniso_U_33
_atom_site_aniso_U_12
_atom_site_aniso_U_13
_atom_site_aniso_U_23
O1 0.0474(5) 0.0443(5) 0.0799(7) -0.0041(4) -0.0163(5) 0.0099(5)
O2 0.0522(6) 0.0676(6) 0.0637(6) -0.0263(5) -0.0098(4) 0.0087(5)
O3 0.0495(5) 0.0635(6) 0.0575(6) -0.0050(4) -0.0141(4) 0.0146(5)
O4 0.0478(5) 0.0447(5) 0.0763(7) -0.0097(4) -0.0036(5) 0.0127(5)
C1 0.0461(7) 0.0434(6) 0.0431(6) -0.0038(5) -0.0040(5) 0.0055(5)
C2 0.0534(7) 0.0432(6) 0.0472(6) -0.0125(5) 0.0003(5) 0.0080(5)
C3 0.0407(6) 0.0492(7) 0.0419(6) -0.0118(5) 0.0009(5) -0.0007(5)
C4 0.0385(6) 0.0451(6) 0.0379(5) -0.0007(5) 0.0002(4) 0.0022(5)
C5 0.0400(6) 0.0372(6) 0.0411(6) -0.0028(4) 0.0038(4) 0.0023(4)
C6 0.0359(5) 0.0385(6) 0.0390(5) -0.0034(4) 0.0029(4) -0.0021(4)
C7 0.0360(6) 0.0416(6) 0.0438(6) -0.0020(4) 0.0009(4) -0.0023(5)
C8 0.0373(6) 0.0426(6) 0.0521(7) -0.0035(5) -0.0012(5) 0.0006(5)
C9 0.0357(6) 0.0386(6) 0.0482(6) -0.0007(4) 0.0014(5) -0.0029(5)
C10 0.0337(5) 0.0376(6) 0.0434(6) -0.0021(4) 0.0043(4) -0.0044(4)
C11 0.0370(6) 0.0466(7) 0.0576(7) -0.0050(5) -0.0059(5) 0.0023(5)
C12 0.0432(7) 0.0474(7) 0.0638(8) -0.0030(5) -0.0073(6) 0.0109(6)
C13 0.0391(6) 0.0395(6) 0.0519(6) -0.0034(5) 0.0058(5) 0.0002(5)
C14 0.0347(6) 0.0441(6) 0.0546(7) -0.0051(5) -0.0008(5) -0.0005(5)
C15 0.0354(6) 0.0425(6) 0.0520(6) -0.0009(4) -0.0015(5) 0.0030(5)
C16 0.0760(12) 0.0761(12) 0.0707(11) -0.0428(10) -0.0024(9) 0.0081(9)
C17 0.0660(10) 0.0654(10) 0.0510(8) 0.0130(7) 0.0023(7) 0.0166(7)

loop_
_atom_type_symbol
_atom_type_description
_atom_type_scat_dispersion_real
_atom_type_scat_dispersion_imag
_atom_type_scat_source
C C 0.0033 0.0016 'International Tables Vol C Tables 4.2.6.8 and 6.1.1.4'
H H 0.0000 0.0000 'International Tables Vol C Tables 4.2.6.8 and 6.1.1.4'
O O 0.0106 0.0060 'International Tables Vol C Tables 4.2.6.8 and 6.1.1.4'

loop_
_geom_angle_atom_site_label_1
_geom_angle_atom_site_label_2
_geom_angle_atom_site_label_3
_geom_angle
_geom_angle_publ_flag
C3 O2 C16 117.64(12) ?
C4 O3 C17 117.30(11) ?
C13 O4 H4 108.0(12) ?
C2 C1 C6 120.87(11) ?
C2 C1 H1 120.0(9) ?
C6 C1 H1 119.1(9) ?
C3 C2 C1 120.09(11) ?
C3 C2 H2 121.2(9) ?
C1 C2 H2 118.7(9) ?
O2 C3 C2 125.59(11) y
O2 C3 C4 114.65(11) y
O3 C4 C3 114.71(10) y
C2 C3 C4 119.76(11) ?
O3 C4 C5 125.40(11) y
C5 C4 C3 119.89(10) ?
C4 C5 C6 120.49(11) ?
C4 C5 H5 119.5(8) ?
C6 C5 H5 120.0(8) ?
C1 C6 C5 118.88(10) ?
C1 C6 C7 118.61(10) ?
C5 C6 C7 122.50(10) y
C8 C7 C6 128.22(11) y
C8 C7 H7 118.1(9) ?
C6 C7 H7 113.7(9) ?
C7 C8 C9 120.29(11) ?
C7 C8 H8 120.1(10) ?
C9 C8 H8 119.6(10) ?
O1 C9 C8 119.56(11) ?
O1 C9 C10 120.12(10) ?
C8 C9 C10 120.32(10) ?
C11 C10 C15 117.51(11) ?
C11 C10 C9 123.55(10) y
C15 C10 C9 118.93(10) ?
C12 C11 C10 121.36(11) ?
C12 C11 H11 118.3(10) ?
C10 C11 H11 120.3(10) ?
C11 C12 C13 119.78(12) ?
C11 C12 H12 120.4(10) ?
C13 C12 H12 119.8(10) ?
O4 C13 C12 117.77(11) ?
O4 C13 C14 122.17(11) ?
C12 C13 C14 120.06(11) ?
C15 C14 C13 119.50(11) ?
C15 C14 H14 120.1(9) ?
C13 C14 H14 120.4(9) ?
C14 C15 C10 121.79(11) ?
C14 C15 H15 120.1(9) ?
C10 C15 H15 118.1(9) ?
O2 C16 H16A 110.2(13) ?
O2 C16 H16B 104.0(12) ?
H16A C16 H16B 110.9(18) ?
O2 C16 H16C 112.6(12) ?
H16A C16 H16C 107.3(18) ?
H16B C16 H16C 111.9(17) ?
O3 C17 H17A 104.3(11) ?
O3 C17 H17B 111.0(10) ?
H17A C17 H17B 110.8(14) ?
O3 C17 H17C 110.2(11) ?
H17A C17 H17C 110.3(15) ?
H17B C17 H17C 110.1(15) ?

loop_
_geom_bond_atom_site_label_1
_geom_bond_atom_site_label_2
_geom_bond_site_symmetry_2
_geom_bond_distance
_geom_bond_publ_flag
O1 C9 . 1.2359(15) y
O2 C3 . 1.3607(14) y
O2 C16 . 1.4146(19) y
O3 C4 . 1.3643(14) y
O3 C17 . 1.4188(18) y
O4 C13 . 1.3586(15) y
O4 H4 . 0.93(2) ?
C1 C2 . 1.3867(17) ?
C1 C6 . 1.3893(16) ?
C1 H1 . 0.984(16) ?
C2 C3 . 1.3821(18) ?
C2 H2 . 0.954(16) ?
C3 C4 . 1.4104(17) ?
C4 C5 . 1.3750(16) ?
C5 C6 . 1.4087(15) ?
C5 H5 . 0.991(14) ?
C6 C7 . 1.4556(15) y
C7 C8 . 1.3340(17) y
C7 H7 . 0.962(15) ?
C8 C9 . 1.4683(16) y
C8 H8 . 0.968(17) ?
C9 C10 . 1.4798(16) y
C10 C11 . 1.3968(17) ?
C10 C15 . 1.3985(15) ?
C11 C12 . 1.3815(18) ?
C11 H11 . 0.990(17) ?
C12 C13 . 1.3883(17) ?
C12 H12 . 0.987(18) ?
C13 C14 . 1.3886(17) ?
C14 C15 . 1.3776(17) ?
C14 H14 . 0.972(16) ?
C15 H15 . 0.982(16) ?
C16 H16A . 1.02(2) ?
C16 H16B . 1.00(2) ?
C16 H16C . 0.97(2) ?
C17 H17A . 1.01(2) ?
C17 H17B . 0.991(19) ?
C17 H17C . 1.005(19) ?

loop_
_geom_hbond_atom_site_label_D
_geom_hbond_atom_site_label_H
_geom_hbond_atom_site_label_A
_geom_hbond_site_symmetry_A
_geom_hbond_distance_DH
_geom_hbond_distance_HA
_geom_hbond_distance_DA
_geom_hbond_angle_DHA
O4 H4 O1 2_655 0.93(2) 1.76(2) 2.6860(10) 176(2)
C14 H14 O1 2_655 0.97(2) 2.63(2) 3.311(2) 127.0(10)
C7 H7 O2 4_656 0.96(2) 2.87(2) 3.581(2) 132.0(10)
C1 H1 O3 4_656 0.98(2) 2.66(2) 3.609(2) 163.0(10)
C1 H1 O2 4_656 0.98(2) 2.62(2) 3.417(2) 139.0(10)
C12 H12 O4 3_665 0.99(2) 2.74(2) 3.674(2) 158.0(10)
C15 H15 O4 2_645 0.98(2) 2.91(2) 3.841(2) 159.0(10)
C16 H16A O1 4 1.02(2) 2.98(2) 3.886(3) 148(2)
C16 H16C O1 2_545 0.97(2) 2.66(2) 3.528(2) 149(2)
C16 H16C O4 1_445 0.97(2) 2.86(2) 3.333(2) 111.0(10)
C17 H17A O4 2_544 1.01(2) 2.95(2) 3.808(2) 144.0(10)
C17 H17C O4 4_565 1.01(2) 2.62(2) 3.467(2) 142.0(10)
C17 H17B Cg 3_555 0.99(2) 2.89(2) 3.803(2) 154.0(10)

loop_
_geom_torsion_atom_site_label_1
_geom_torsion_atom_site_label_2
_geom_torsion_atom_site_label_3
_geom_torsion_atom_site_label_4
_geom_torsion
_geom_torsion_publ_flag
C6 C1 C2 C3 0.8(2) ?
C16 O2 C3 C2 -4.6(2) y
C16 O2 C3 C4 174.84(15) y
C1 C2 C3 O2 179.98(13) ?
C1 C2 C3 C4 0.6(2) ?
C17 O3 C4 C5 11.5(2) y
C17 O3 C4 C3 -168.04(13) y
O2 C3 C4 O3 -1.56(17) ?
C2 C3 C4 O3 177.92(12) ?
O2 C3 C4 C5 178.92(11) ?
C2 C3 C4 C5 -1.6(2) ?
O3 C4 C5 C6 -178.14(12) ?
C3 C4 C5 C6 1.33(18) ?
C2 C1 C6 C5 -1.04(19) ?
C2 C1 C6 C7 178.30(12) ?
C4 C5 C6 C1 -0.02(18) ?
C4 C5 C6 C7 -179.33(11) ?
C1 C6 C7 C8 -171.29(13) ?
C5 C6 C7 C8 8.0(2) ?
C6 C7 C8 C9 179.66(12) ?
C7 C8 C9 O1 -3.1(2) y
C7 C8 C9 C10 177.42(12) ?
O1 C9 C10 C11 -177.59(13) ?
C8 C9 C10 C11 1.93(19) ?
O1 C9 C10 C15 3.23(19) ?
C8 C9 C10 C15 -177.25(11) ?
C15 C10 C11 C12 0.6(2) ?
C9 C10 C11 C12 -178.62(13) ?
C10 C11 C12 C13 0.0(2) ?
C11 C12 C13 O4 179.40(13) ?
C11 C12 C13 C14 -0.8(2) ?
O4 C13 C14 C15 -179.16(12) ?
C12 C13 C14 C15 1.0(2) ?
C13 C14 C15 C10 -0.5(2) ?
C11 C10 C15 C14 -0.31(19) ?
C9 C10 C15 C14 178.92(12) ?

loop_
_cod_related_entry_id
_cod_related_entry_database
_cod_related_entry_code
1 ChemSpider 30654720
